data_7110240
loop_
_publ_author_name
'James E. Wheatley'
'C. Andre Ohlin'
'Adrian B. Chaplin'

_publ_section_title
;
 Solvent promoted reversible cyclometalation in a tethered NHC iridium
 complex
;
_journal_name_full Chem.Commun.
_journal_page_first 685
_journal_paper_doi 10.1039/c3cc48015a
_journal_volume 50
_journal_year 2014
_chemical_formula_moiety 'C35 H39 Ir N3, C32 H12 B F24'
_chemical_formula_sum 'C67 H51 B F24 Ir N3'
_chemical_formula_weight 1557.11
_chemical_melting_point ?
_space_group_crystal_system triclinic
_space_group_IT_number 2
_space_group_name_Hall '-P 1'
_space_group_name_H-M_alt 'P -1'
_symmetry_space_group_name_Hall '-P 1'
_symmetry_space_group_name_H-M 'P -1'
_atom_sites_solution_hydrogens geom
_atom_sites_solution_primary direct
_atom_sites_solution_secondary difmap
_audit_creation_date 2013-09-23
_audit_creation_method
;
Olex2 1.2
(compiled 2013.09.17 svn.r2790 for OlexSys, GUI svn.r4601)
;
_cell_angle_alpha 73.1727(14)
_cell_angle_beta 79.4153(12)
_cell_angle_gamma 85.7285(9)
_cell_formula_units_Z 2
_cell_length_a 12.84071(12)
_cell_length_b 13.68282(19)
_cell_length_c 19.1287(4)
_cell_measurement_reflns_used 40092
_cell_measurement_temperature 150(2)
_cell_measurement_theta_max 31.1100
_cell_measurement_theta_min 3.2300
_cell_volume 3161.40(9)
_computing_cell_refinement
;
CrysAlisPro, Agilent Technologies,
Version 1.171.36.28 (release 01-02-2013 CrysAlis171 .NET)
(compiled Feb  1 2013,16:14:44)
;
_computing_data_collection
;
CrysAlisPro, Agilent Technologies,
Version 1.171.36.28 (release 01-02-2013 CrysAlis171 .NET)
(compiled Feb  1 2013,16:14:44)
;
_computing_data_reduction
;
CrysAlisPro, Agilent Technologies,
Version 1.171.36.28 (release 01-02-2013 CrysAlis171 .NET)
(compiled Feb  1 2013,16:14:44)
;
_computing_molecular_graphics
;
Ortep-3 for Windows: L. J. Farrugia, J. Appl. Cryst (1997), 30, 565.
;
_computing_publication_material
;
O. V. Dolomanov, L. J. Bourhis, R. J. Gildea, J. A. K. Howard and H. Puschmann,
OLEX2: a complete structure solution, refinement and analysis program.
J. Appl. Cryst. (2009). 42, 339-341.
;
_computing_structure_refinement
;
SHELX, G.M. Sheldrick, Acta Cryst.
(2008). A64, 112-122
;
_computing_structure_solution
;
SHELX, G.M. Sheldrick, Acta Cryst.
(2008). A64, 112-122
;
_diffrn_ambient_temperature 150(2)
_diffrn_detector_area_resol_mean 10.2833
_diffrn_measured_fraction_theta_full 0.999
_diffrn_measured_fraction_theta_max 0.999
_diffrn_measurement_device_type 'Oxford Diffraction: Xcalibur, Ruby, Gemini'
_diffrn_measurement_method '\w scans'
_diffrn_orient_matrix_UB_11 -0.0011805000
_diffrn_orient_matrix_UB_12 -0.0530908000
_diffrn_orient_matrix_UB_13 0.0039454000
_diffrn_orient_matrix_UB_21 -0.0024302000
_diffrn_orient_matrix_UB_22 0.0106005000
_diffrn_orient_matrix_UB_23 -0.0382305000
_diffrn_orient_matrix_UB_31 0.0561440000
_diffrn_orient_matrix_UB_32 -0.0018856000
_diffrn_orient_matrix_UB_33 -0.0082566000
_diffrn_radiation_monochromator graphite
_diffrn_radiation_type 'Mo K\a'
_diffrn_radiation_wavelength 0.7107
_diffrn_reflns_av_R_equivalents 0.0366
_diffrn_reflns_av_unetI/netI 0.0264
_diffrn_reflns_Laue_measured_fraction_full 0.999
_diffrn_reflns_Laue_measured_fraction_max 0.999
_diffrn_reflns_limit_h_max 16
_diffrn_reflns_limit_h_min -16
_diffrn_reflns_limit_k_max 17
_diffrn_reflns_limit_k_min -17
_diffrn_reflns_limit_l_max 23
_diffrn_reflns_limit_l_min -23
_diffrn_reflns_number 69259
_diffrn_reflns_point_group_measured_fraction_full 0.999
_diffrn_reflns_point_group_measured_fraction_max 0.999
_diffrn_reflns_theta_full 26.372
_diffrn_reflns_theta_max 26.372
_diffrn_reflns_theta_min 2.990
_diffrn_source 'Enhance (Mo) X-ray Source'
_exptl_absorpt_coefficient_mu 2.227
_exptl_absorpt_correction_T_max 1.00000
_exptl_absorpt_correction_T_min 0.79254
_exptl_absorpt_correction_type multi-scan
_exptl_absorpt_process_details
;
CrysAlisPro, Agilent Technologies,
Version 1.171.36.28 (release 01-02-2013 CrysAlis171 .NET)
(compiled Feb  1 2013,16:14:44)
Empirical absorption correction using spherical harmonics,
 implemented in SCALE3 ABSPACK scaling algorithm.
;
_exptl_crystal_colour colourless
_exptl_crystal_colour_primary colourless
_exptl_crystal_density_diffrn 1.636
_exptl_crystal_density_meas ?
_exptl_crystal_description block
_exptl_crystal_F_000 1544
_exptl_crystal_recrystallization_method 'Crystals grown from CH2Cl2/pentane at 293 K'
_exptl_crystal_size_max 0.4000
_exptl_crystal_size_mid 0.2000
_exptl_crystal_size_min 0.0800
_refine_diff_density_max 4.122
_refine_diff_density_min -2.789
_refine_diff_density_rms 0.113
_refine_ls_extinction_method none
_refine_ls_goodness_of_fit_ref 1.131
_refine_ls_hydrogen_treatment constr
_refine_ls_matrix_type full
_refine_ls_number_parameters 929
_refine_ls_number_reflns 12888
_refine_ls_number_restraints 500
_refine_ls_restrained_S_all 1.144
_refine_ls_R_factor_all 0.0512
_refine_ls_R_factor_gt 0.0481
_refine_ls_shift/su_max 0.001
_refine_ls_shift/su_mean 0.000
_refine_ls_structure_factor_coef Fsqd
_refine_ls_weighting_details 'w=1/[\s^2^(Fo^2^)+(0.0326P)^2^+15.7476P] where P=(Fo^2^+2Fc^2^)/3'
_refine_ls_weighting_scheme calc
_refine_ls_wR_factor_gt 0.1091
_refine_ls_wR_factor_ref 0.1110
_reflns_Friedel_coverage 0.000
_reflns_number_gt 12200
_reflns_number_total 12888
_reflns_threshold_expression 'I > 2\s(I)'
_cod_data_source_file c3cc48015a.txt
_cod_data_source_block 0039abc13
_cod_depositor_comments
;
The following automatic conversions were performed:

'_chemical_melting_point' value 'not measured' was changed to '?' -
the value is undefined or not given.

Automatic conversion script
Id: cif_fix_values 1891 2012-01-12 08:04:46Z andrius 

The following automatic conversions were performed:

'_exptl_crystal_density_meas' value 'not measured' was changed to '?'
- the value is perceived as not measured.

Automatic conversion script
Id: cif_fix_values 3008 2015-01-20 13:52:24Z robertas 
;
_cod_original_cell_volume 3161.40(8)
_cod_database_code 7110240
_shelxl_version_number 2013-4
_shelx_space_group_comment
;
The symmetry employed for this shelxl refinement is uniquely defined
by the following loop, which should always be used as a source of
symmetry information in preference to the above space-group names.
They are only intended as comments.
;
_olex2_refinement_description
;
1. Fixed Uiso
 At 1.2 times of:
  All C(H) groups, All C(H,H) groups
 At 1.5 times of:
  All C(H,H,H) groups
2. Restrained distances
 C223-F13 \\sim C223-F14 \\sim C223-F15 \\sim C323-F113 \\sim C323-F114 \\sim
C323-F115
 with sigma of 0.01
 F13-F14 \\sim F14-F15 \\sim F15-F13 \\sim F113-F114 \\sim F114-F115 \\sim
F115-F113
 with sigma of 0.01
 C219-F13 \\sim C219-F14 \\sim C219-F15 \\sim C219-F113 \\sim C219-F114 \\sim
C219-F115
 with sigma of 0.01
 C219-C223 \\sim C219-C323
 with sigma of 0.01
 C231-F19 \\sim C231-F20 \\sim C231-F21 \\sim C331-F119 \\sim C331-F120 \\sim
C331-F121
 with sigma of 0.01
 F19-F20 \\sim F20-F21 \\sim F21-F19 \\sim F119-F120 \\sim F120-F121 \\sim
F121-F119
 with sigma of 0.01
 C227-F19 \\sim C227-F20 \\sim C227-F21 \\sim C227-F119 \\sim C227-F120 \\sim
C227-F121
 with sigma of 0.01
 C227-C231 \\sim C227-C331
 with sigma of 0.01
3. Uiso/Uaniso restraints and constraints
F1 \\sim F2 \\sim F3 \\sim F4 \\sim F5 \\sim F6 \\sim F7 \\sim F8 \\sim F9
\\sim F10 \\sim F11 \\sim F12 \\sim F13 \\sim F14 \\sim F15 \\sim F16 \\sim F17
\\sim F18 \\sim F19 \\sim F20 \\sim F21 \\sim F22 \\sim F23 \\sim F24 \\sim
F113 \\sim F114 \\sim F115 \\sim F119 \\sim F120 \\sim F121 \\sim C231 \\sim
C331 \\sim C223 \\sim C323: within 1.7A with sigma of 0.01 and sigma for
terminal atoms of 0.02
Uanis(F1) \\sim Ueq, Uanis(F2) \\sim Ueq, Uanis(F3) \\sim Ueq, Uanis(F4) \\sim
Ueq, Uanis(F5) \\sim Ueq, Uanis(F6) \\sim Ueq, Uanis(F7) \\sim Ueq, Uanis(F8)
\\sim Ueq, Uanis(F9) \\sim Ueq, Uanis(F10) \\sim Ueq, Uanis(F11) \\sim Ueq,
Uanis(F12) \\sim Ueq, Uanis(F13) \\sim Ueq, Uanis(F14) \\sim Ueq, Uanis(F15)
\\sim Ueq, Uanis(F16) \\sim Ueq, Uanis(F17) \\sim Ueq, Uanis(F18) \\sim Ueq,
Uanis(F19) \\sim Ueq, Uanis(F20) \\sim Ueq, Uanis(F21) \\sim Ueq, Uanis(F22)
\\sim Ueq, Uanis(F23) \\sim Ueq, Uanis(F24) \\sim Ueq, Uanis(F113) \\sim Ueq,
Uanis(F114) \\sim Ueq, Uanis(F115) \\sim Ueq, Uanis(F119) \\sim Ueq,
Uanis(F120) \\sim Ueq, Uanis(F121) \\sim Ueq, Uanis(C231) \\sim Ueq,
Uanis(C331) \\sim Ueq, Uanis(C223) \\sim Ueq, Uanis(C323) \\sim Ueq: with sigma
of 0.01 and sigma for terminal atoms of 0.02
Uanis(C231) = Uanis(C331)
Uanis(C223) = Uanis(C323)
4. Others
 Sof(F113)=Sof(F114)=Sof(F115)=Sof(C323)=1-FVAR(1)
 Sof(F13)=Sof(F14)=Sof(F15)=Sof(C223)=FVAR(1)
 Sof(F119)=Sof(F120)=Sof(F121)=Sof(C331)=1-FVAR(2)
 Sof(F19)=Sof(F20)=Sof(F21)=Sof(C231)=FVAR(2)
5.a Ternary CH refined with riding coordinates:
 C1(H1), C2(H2), C5(H5), C6(H6)
5.b Secondary CH2 refined with riding coordinates:
 C3(H3A,H3B), C4(H4A,H4B), C7(H7A,H7B), C8(H8A,H8B), C13(H13A,H13B), C16(H16A,
 H16B)
5.c Aromatic/amide H refined with riding coordinates:
 C10(H10), C11(H11), C18(H18), C19(H19), C20(H20), C21(H21), C23(H23),
 C25(H25), C26(H26), C27(H27), C28(H28), C29(H29), C31(H31), C32(H32), C33(H33),
  C34(H34), C35(H35), C202(H202), C204(H204), C206(H206), C210(H210),
 C212(H212), C214(H214), C218(H218), C220(H220), C222(H222), C226(H226),
 C228(H228), C230(H230)
5.d Idealised Me refined as rotating group:
 C14(H14A,H14B,H14C), C15(H15A,H15B,H15C)
;

loop_
_space_group_symop_operation_xyz
'x, y, z'
'-x, -y, -z'

loop_
_atom_site_label
_atom_site_type_symbol
_atom_site_fract_x
_atom_site_fract_y
_atom_site_fract_z
_atom_site_U_iso_or_equiv
_atom_site_adp_type
_atom_site_occupancy
_atom_site_site_symmetry_order
_atom_site_calc_flag
_atom_site_refinement_flags_posn
_atom_site_refinement_flags_adp
_atom_site_refinement_flags_occupancy
_atom_site_disorder_assembly
_atom_site_disorder_group
Ir1 Ir 0.70134(2) 0.78207(2) 0.74963(2) 0.02871(7) Uani 1 1 d . . . . .
N1 N 0.8814(3) 0.6297(3) 0.7293(2) 0.0293(9) Uani 1 1 d . . . . .
N2 N 0.8376(3) 0.6385(3) 0.8437(2) 0.0303(9) Uani 1 1 d . . . . .
N3 N 0.7833(4) 0.8129(4) 0.6333(3) 0.0443(11) Uani 1 1 d . . . . .
C1 C 0.5450(4) 0.8559(4) 0.7861(3) 0.0390(12) Uani 1 1 d . . . . .
H1 H 0.5521 0.9069 0.8132 0.047 Uiso 1 1 calc R U . . .
C2 C 0.5694(4) 0.8932(4) 0.7120(3) 0.0358(12) Uani 1 1 d . . . . .
H2 H 0.5902 0.9664 0.6947 0.043 Uiso 1 1 calc R U . . .
C3 C 0.5174(6) 0.8594(5) 0.6573(4) 0.0576(18) Uani 1 1 d . . . . .
H3A H 0.4444 0.8886 0.6586 0.069 Uiso 1 1 calc R U . . .
H3B H 0.5570 0.8886 0.6067 0.069 Uiso 1 1 calc R U . . .
C4 C 0.5123(6) 0.7451(5) 0.6715(4) 0.0555(17) Uani 1 1 d . . . . .
H4A H 0.5166 0.7300 0.6234 0.067 Uiso 1 1 calc R U . . .
H4B H 0.4426 0.7220 0.7017 0.067 Uiso 1 1 calc R U . . .
C5 C 0.5986(4) 0.6839(4) 0.7107(3) 0.0389(12) Uani 1 1 d . . . . .
H5 H 0.6405 0.6372 0.6838 0.047 Uiso 1 1 calc R U . . .
C6 C 0.5865(4) 0.6475(4) 0.7853(4) 0.0398(13) Uani 1 1 d . . . . .
H6 H 0.6213 0.5791 0.8031 0.048 Uiso 1 1 calc R U . . .
C7 C 0.4895(5) 0.6668(5) 0.8374(4) 0.0566(17) Uani 1 1 d . . . . .
H7A H 0.5024 0.6381 0.8889 0.068 Uiso 1 1 calc R U . . .
H7B H 0.4296 0.6298 0.8316 0.068 Uiso 1 1 calc R U . . .
C8 C 0.4572(5) 0.7800(5) 0.8253(4) 0.0544(16) Uani 1 1 d . . . . .
H8A H 0.3989 0.7952 0.7961 0.065 Uiso 1 1 calc R U . . .
H8B H 0.4289 0.7911 0.8742 0.065 Uiso 1 1 calc R U . . .
C9 C 0.8157(4) 0.6784(4) 0.7743(3) 0.0378(12) Uani 1 1 d . . . . .
C10 C 0.9493(5) 0.5640(4) 0.7725(4) 0.0456(14) Uani 1 1 d . . . . .
H10 H 1.0048 0.5222 0.7553 0.055 Uiso 1 1 calc R U . . .
C11 C 0.9221(5) 0.5705(5) 0.8422(4) 0.0474(14) Uani 1 1 d . . . . .
H11 H 0.9552 0.5347 0.8832 0.057 Uiso 1 1 calc R U . . .
C12 C 0.7742(4) 0.6745(5) 0.9039(3) 0.0441(13) Uani 1 1 d . . . . .
C13 C 0.6913(5) 0.7499(4) 0.8710(3) 0.0406(13) Uani 1 1 d . . . . .
H13A H 0.6980 0.8150 0.8825 0.049 Uiso 1 1 calc R U . . .
H13B H 0.6203 0.7231 0.8956 0.049 Uiso 1 1 calc R U . . .
C14 C 0.8422(6) 0.7212(6) 0.9418(4) 0.0603(18) Uani 1 1 d . . . . .
H14A H 0.8831 0.7765 0.9050 0.090 Uiso 1 1 calc R U . . .
H14B H 0.8907 0.6688 0.9657 0.090 Uiso 1 1 calc R U . . .
H14C H 0.7968 0.7485 0.9792 0.090 Uiso 1 1 calc R U . . .
C15 C 0.7244(6) 0.5785(5) 0.9602(4) 0.0627(19) Uani 1 1 d . . . . .
H15A H 0.7805 0.5295 0.9770 0.094 Uiso 1 1 calc R U . . .
H15B H 0.6789 0.5476 0.9369 0.094 Uiso 1 1 calc R U . . .
H15C H 0.6819 0.5970 1.0027 0.094 Uiso 1 1 calc R U . . .
C16 C 0.8755(5) 0.6412(5) 0.6544(4) 0.0477(14) Uani 1 1 d . . . . .
H16A H 0.8163 0.6000 0.6526 0.057 Uiso 1 1 calc R U . . .
H16B H 0.9418 0.6131 0.6312 0.057 Uiso 1 1 calc R U . . .
C17 C 0.8596(4) 0.7477(4) 0.6101(3) 0.0298(10) Uani 1 1 d . . . . .
C18 C 0.9196(6) 0.7787(6) 0.5399(4) 0.0593(18) Uani 1 1 d . . . . .
H18 H 0.9708 0.7326 0.5237 0.071 Uiso 1 1 calc R U . . .
C19 C 0.9071(7) 0.8748(7) 0.4928(4) 0.075(2) Uani 1 1 d . . . . .
H19 H 0.9486 0.8951 0.4446 0.090 Uiso 1 1 calc R U . . .
C20 C 0.8340(7) 0.9390(6) 0.5172(4) 0.066(2) Uani 1 1 d . . . . .
H20 H 0.8246 1.0065 0.4869 0.080 Uiso 1 1 calc R U . . .
C21 C 0.7718(6) 0.9050(5) 0.5880(4) 0.0519(16) Uani 1 1 d . . . . .
H21 H 0.7193 0.9502 0.6040 0.062 Uiso 1 1 calc R U . . .
C22 C 0.8022(4) 0.8970(3) 0.7492(3) 0.0277(10) Uani 1 1 d . . . . .
C23 C 0.9066(4) 0.8804(4) 0.7457(3) 0.0271(10) Uani 1 1 d . . . . .
H23 H 0.9325 0.8160 0.7396 0.033 Uiso 1 1 calc R U . . .
C24 C 0.7588(4) 1.0025(4) 0.7482(3) 0.0322(11) Uani 1 1 d . . . . .
C25 C 0.7754(4) 1.0805(4) 0.6828(3) 0.0402(13) Uani 1 1 d . . . . .
H25 H 0.8166 1.0668 0.6399 0.048 Uiso 1 1 calc R U . . .
C26 C 0.7333(5) 1.1789(4) 0.6779(4) 0.0470(15) Uani 1 1 d . . . . .
H26 H 0.7443 1.2305 0.6319 0.056 Uiso 1 1 calc R U . . .
C27 C 0.6763(5) 1.2010(4) 0.7393(4) 0.0540(17) Uani 1 1 d . . . . .
H27 H 0.6472 1.2677 0.7363 0.065 Uiso 1 1 calc R U . . .
C28 C 0.6615(6) 1.1259(5) 0.8051(4) 0.0595(18) Uani 1 1 d . . . . .
H28 H 0.6231 1.1412 0.8482 0.071 Uiso 1 1 calc R U . . .
C29 C 0.7020(5) 1.0270(4) 0.8101(4) 0.0487(15) Uani 1 1 d . . . . .
H29 H 0.6904 0.9759 0.8564 0.058 Uiso 1 1 calc R U . . .
C30 C 0.9872(4) 0.9493(3) 0.7500(3) 0.0293(10) Uani 1 1 d . . . . .
C31 C 0.9842(5) 0.9874(5) 0.8100(4) 0.0489(15) Uani 1 1 d . . . . .
H31 H 0.9232 0.9769 0.8477 0.059 Uiso 1 1 calc R U . . .
C32 C 1.0681(6) 1.0404(5) 0.8162(4) 0.0584(18) Uani 1 1 d . . . . .
H32 H 1.0651 1.0638 0.8587 0.070 Uiso 1 1 calc R U . . .
C33 C 1.1550(5) 1.0591(5) 0.7620(4) 0.0548(17) Uani 1 1 d . . . . .
H33 H 1.2125 1.0953 0.7668 0.066 Uiso 1 1 calc R U . . .
C34 C 1.1596(5) 1.0257(5) 0.7003(4) 0.0553(17) Uani 1 1 d . . . . .
H34 H 1.2193 1.0399 0.6617 0.066 Uiso 1 1 calc R U . . .
C35 C 1.0763(4) 0.9710(4) 0.6951(3) 0.0399(12) Uani 1 1 d . . . . .
H35 H 1.0803 0.9476 0.6525 0.048 Uiso 1 1 calc R U . . .
F1 F 0.2515(3) 0.6624(3) 0.92413(19) 0.0581(10) Uani 1 1 d . U . . .
F2 F 0.1261(5) 0.7587(3) 0.8799(2) 0.0887(17) Uani 1 1 d . U . . .
F3 F 0.1000(2) 0.6020(3) 0.93716(18) 0.0466(8) Uani 1 1 d . U . . .
F4 F 0.2711(3) 0.8434(3) 0.6037(2) 0.0620(10) Uani 1 1 d . U . . .
F5 F 0.1206(3) 0.7878(3) 0.6056(2) 0.0629(11) Uani 1 1 d . U . . .
F6 F 0.2573(4) 0.7228(3) 0.5553(2) 0.0849(16) Uani 1 1 d . U . . .
F7 F -0.1194(5) 0.3291(4) 0.9221(3) 0.111(2) Uani 1 1 d . U . . .
F8 F -0.0307(4) 0.1929(5) 0.9471(3) 0.111(2) Uani 1 1 d . U . . .
F9 F -0.1580(4) 0.2026(5) 0.8924(3) 0.0994(18) Uani 1 1 d . U . . .
F10 F -0.0984(5) 0.4033(5) 0.6166(3) 0.113(2) Uani 1 1 d . U . . .
F11 F -0.0314(4) 0.2625(4) 0.6102(2) 0.0712(12) Uani 1 1 d . U . . .
F12 F 0.0614(4) 0.3922(4) 0.5611(2) 0.0931(18) Uani 1 1 d . U . . .
F13 F 0.4327(7) 0.0938(4) 0.6335(4) 0.064(2) Uani 0.675(9) 1 d D U P A 1
F14 F 0.3619(5) 0.1867(4) 0.5437(4) 0.067(2) Uani 0.675(9) 1 d D U P A 1
F15 F 0.5283(6) 0.1647(6) 0.5292(5) 0.086(3) Uani 0.675(9) 1 d D U P A 1
F16 F 0.6935(4) 0.4792(4) 0.5100(3) 0.0857(16) Uani 1 1 d . U . . .
F17 F 0.6964(3) 0.4807(3) 0.6212(3) 0.0710(12) Uani 1 1 d . U . . .
F18 F 0.6035(3) 0.5898(3) 0.5559(2) 0.0559(9) Uani 1 1 d . U . . .
F19 F 0.3569(9) 0.0064(6) 1.0181(4) 0.063(3) Uani 0.541(12) 1 d D U P B 1
F20 F 0.4149(9) -0.0125(5) 0.9122(5) 0.077(3) Uani 0.541(12) 1 d D U P B 1
F21 F 0.2521(7) 0.0213(6) 0.9416(8) 0.084(3) Uani 0.541(12) 1 d D U P B 1
F22 F 0.6141(3) 0.2733(3) 0.9770(2) 0.0621(11) Uani 1 1 d . U . . .
F23 F 0.6376(3) 0.3806(3) 0.8700(2) 0.0595(10) Uani 1 1 d . U . . .
F24 F 0.5307(3) 0.4173(3) 0.9577(3) 0.0659(11) Uani 1 1 d . U . . .
F113 F 0.4465(14) 0.1892(9) 0.5136(6) 0.075(4) Uani 0.325(9) 1 d D U P A 2
F114 F 0.5643(7) 0.1297(7) 0.5799(7) 0.053(3) Uani 0.325(9) 1 d D U P A 2
F115 F 0.4016(10) 0.1022(7) 0.6259(8) 0.055(4) Uani 0.325(9) 1 d D U P A 2
F119 F 0.3371(14) -0.0040(6) 0.9051(5) 0.085(3) Uani 0.459(12) 1 d D U P B 2
F120 F 0.2326(6) 0.0429(7) 0.9887(7) 0.075(3) Uani 0.459(12) 1 d D U P B 2
F121 F 0.3891(8) -0.0039(7) 1.0042(6) 0.058(3) Uani 0.459(12) 1 d D U P B 2
C201 C 0.2670(3) 0.5073(4) 0.7558(3) 0.0249(9) Uani 1 1 d . . . . .
C202 C 0.2377(4) 0.5392(4) 0.8199(3) 0.0274(10) Uani 1 1 d . . . . .
H202 H 0.2416 0.4914 0.8666 0.033 Uiso 1 1 calc R U . . .
C203 C 0.2029(4) 0.6391(4) 0.8175(3) 0.0287(10) Uani 1 1 d . . . . .
C204 C 0.1977(4) 0.7113(4) 0.7506(3) 0.0299(10) Uani 1 1 d . . . . .
H204 H 0.1748 0.7795 0.7488 0.036 Uiso 1 1 calc R U . . .
C205 C 0.2270(4) 0.6814(4) 0.6861(3) 0.0296(10) Uani 1 1 d . . . . .
C206 C 0.2604(3) 0.5821(4) 0.6888(3) 0.0264(9) Uani 1 1 d . . . . .
H206 H 0.2795 0.5639 0.6437 0.032 Uiso 1 1 calc R U . . .
C207 C 0.1716(4) 0.6669(4) 0.8888(3) 0.0377(12) Uani 1 1 d . . . . .
C208 C 0.2206(5) 0.7577(4) 0.6128(3) 0.0412(13) Uani 1 1 d . . . . .
C209 C 0.1713(4) 0.3498(3) 0.7573(3) 0.0271(10) Uani 1 1 d . . . . .
C210 C 0.0979(4) 0.3156(4) 0.8228(3) 0.0307(10) Uani 1 1 d . . . . .
H210 H 0.1194 0.3093 0.8689 0.037 Uiso 1 1 calc R U . . .
C211 C -0.0051(4) 0.2908(4) 0.8229(3) 0.0357(11) Uani 1 1 d . . . . .
C212 C -0.0402(4) 0.3000(4) 0.7575(3) 0.0383(12) Uani 1 1 d . . . . .
H212 H -0.1100 0.2816 0.7574 0.046 Uiso 1 1 calc R U . . .
C213 C 0.0294(4) 0.3367(4) 0.6917(3) 0.0343(11) Uani 1 1 d . . . . .
C214 C 0.1328(4) 0.3598(4) 0.6918(3) 0.0290(10) Uani 1 1 d . . . . .
H214 H 0.1790 0.3832 0.6457 0.035 Uiso 1 1 calc R U . . .
C215 C -0.0786(5) 0.2547(5) 0.8954(4) 0.0469(14) Uani 1 1 d . . . . .
C216 C -0.0083(5) 0.3505(5) 0.6200(4) 0.0484(15) Uani 1 1 d . . . . .
C217 C 0.3769(4) 0.3736(4) 0.6862(3) 0.0260(9) Uani 1 1 d . . . . .
C218 C 0.3773(4) 0.2886(4) 0.6597(3) 0.0314(10) Uani 1 1 d . . . . .
H218 H 0.3211 0.2418 0.6797 0.038 Uiso 1 1 calc R U . . .
C219 C 0.4573(4) 0.2703(4) 0.6050(3) 0.0356(11) Uani 1 1 d D . . . .
C220 C 0.5404(4) 0.3363(4) 0.5741(3) 0.0332(11) Uani 1 1 d . . . . .
H220 H 0.5946 0.3241 0.5363 0.040 Uiso 1 1 calc R U . . .
C221 C 0.5424(4) 0.4212(4) 0.5998(3) 0.0292(10) Uani 1 1 d . . . . .
C222 C 0.4622(4) 0.4387(4) 0.6550(3) 0.0262(9) Uani 1 1 d . . . . .
H222 H 0.4656 0.4970 0.6719 0.031 Uiso 1 1 calc R U . . .
C223 C 0.4448(5) 0.1793(5) 0.5780(4) 0.0552(16) Uani 0.675(9) 1 d D U P A 1
C224 C 0.6332(4) 0.4914(4) 0.5709(3) 0.0385(12) Uani 1 1 d . . . . .
C225 C 0.3410(4) 0.3193(4) 0.8287(3) 0.0263(9) Uani 1 1 d . . . . .
C226 C 0.3170(4) 0.2165(4) 0.8629(3) 0.0315(10) Uani 1 1 d . . . . .
H226 H 0.2631 0.1874 0.8478 0.038 Uiso 1 1 calc R U . . .
C227 C 0.3692(4) 0.1556(4) 0.9181(3) 0.0357(11) Uani 1 1 d D . . . .
C228 C 0.4490(4) 0.1948(4) 0.9416(3) 0.0340(11) Uani 1 1 d . . . . .
H228 H 0.4843 0.1535 0.9798 0.041 Uiso 1 1 calc R U . . .
C229 C 0.4752(4) 0.2952(4) 0.9079(3) 0.0308(10) Uani 1 1 d . . . . .
C230 C 0.4223(4) 0.3565(4) 0.8528(3) 0.0280(10) Uani 1 1 d . . . . .
H230 H 0.4420 0.4257 0.8310 0.034 Uiso 1 1 calc R U . . .
C231 C 0.3481(6) 0.0433(6) 0.9473(4) 0.0530(15) Uani 0.541(12) 1 d D U P B 1
C232 C 0.5639(4) 0.3400(4) 0.9288(3) 0.0361(12) Uani 1 1 d . . . . .
C323 C 0.4678(8) 0.1732(7) 0.5817(5) 0.0552(16) Uani 0.325(9) 1 d D U P A 2
C331 C 0.3320(7) 0.0482(6) 0.9540(5) 0.0530(15) Uani 0.459(12) 1 d D U P B 2
B200 B 0.2893(4) 0.3872(4) 0.7575(3) 0.0262(11) Uani 1 1 d . . . . .

loop_
_atom_site_aniso_label
_atom_site_aniso_U_11
_atom_site_aniso_U_22
_atom_site_aniso_U_33
_atom_site_aniso_U_23
_atom_site_aniso_U_13
_atom_site_aniso_U_12
Ir1 0.02134(10) 0.01964(10) 0.04597(12) -0.01043(8) -0.00687(7) 0.00213(6)
N1 0.027(2) 0.0205(19) 0.040(2) -0.0078(17) -0.0055(17) 0.0007(15)
N2 0.029(2) 0.034(2) 0.029(2) -0.0095(17) -0.0088(16) 0.0075(17)
N3 0.054(3) 0.036(3) 0.046(3) -0.014(2) -0.014(2) -0.002(2)
C1 0.028(3) 0.037(3) 0.052(3) -0.017(3) -0.002(2) 0.006(2)
C2 0.030(3) 0.021(2) 0.059(4) -0.009(2) -0.019(2) 0.0063(19)
C3 0.066(4) 0.039(3) 0.079(5) -0.012(3) -0.048(4) 0.001(3)
C4 0.072(4) 0.044(3) 0.061(4) -0.014(3) -0.035(4) -0.008(3)
C5 0.038(3) 0.027(3) 0.058(4) -0.021(3) -0.005(2) -0.007(2)
C6 0.029(3) 0.024(2) 0.069(4) -0.011(3) -0.016(3) -0.004(2)
C7 0.057(4) 0.051(4) 0.061(4) -0.017(3) 0.004(3) -0.023(3)
C8 0.042(3) 0.055(4) 0.061(4) -0.017(3) 0.008(3) -0.006(3)
C9 0.035(3) 0.031(3) 0.048(3) -0.013(2) -0.007(2) -0.002(2)
C10 0.046(3) 0.039(3) 0.056(4) -0.020(3) -0.013(3) 0.012(3)
C11 0.043(3) 0.042(3) 0.059(4) -0.013(3) -0.016(3) 0.011(3)
C12 0.036(3) 0.047(3) 0.047(3) -0.010(3) -0.005(2) -0.004(2)
C13 0.043(3) 0.038(3) 0.035(3) -0.010(2) 0.007(2) -0.003(2)
C14 0.065(4) 0.072(5) 0.059(4) -0.035(4) -0.027(3) 0.015(4)
C15 0.057(4) 0.058(4) 0.056(4) 0.003(3) -0.001(3) 0.007(3)
C16 0.051(3) 0.045(3) 0.054(4) -0.024(3) -0.010(3) 0.006(3)
C17 0.030(2) 0.034(3) 0.030(3) -0.018(2) -0.0055(19) 0.001(2)
C18 0.068(4) 0.068(5) 0.042(4) -0.018(3) -0.008(3) 0.009(4)
C19 0.091(6) 0.078(5) 0.042(4) -0.007(4) 0.000(4) 0.018(5)
C20 0.090(6) 0.059(4) 0.040(4) -0.005(3) -0.004(4) 0.004(4)
C21 0.071(4) 0.044(3) 0.046(4) -0.016(3) -0.027(3) 0.014(3)
C22 0.029(2) 0.020(2) 0.033(3) -0.0065(19) -0.0031(19) -0.0016(18)
C23 0.027(2) 0.023(2) 0.032(3) -0.0123(19) -0.0021(19) 0.0013(18)
C24 0.026(2) 0.022(2) 0.051(3) -0.012(2) -0.009(2) 0.0010(18)
C25 0.035(3) 0.027(3) 0.056(4) -0.010(2) -0.007(2) -0.001(2)
C26 0.042(3) 0.024(3) 0.069(4) -0.002(3) -0.014(3) 0.000(2)
C27 0.048(3) 0.027(3) 0.088(5) -0.019(3) -0.013(3) 0.011(2)
C28 0.071(5) 0.038(3) 0.071(5) -0.028(3) 0.001(4) 0.011(3)
C29 0.063(4) 0.028(3) 0.055(4) -0.014(3) -0.007(3) 0.004(3)
C30 0.028(2) 0.021(2) 0.041(3) -0.011(2) -0.009(2) 0.0042(18)
C31 0.046(3) 0.054(4) 0.057(4) -0.032(3) -0.006(3) -0.001(3)
C32 0.065(4) 0.056(4) 0.072(5) -0.038(4) -0.024(4) -0.002(3)
C33 0.054(4) 0.037(3) 0.081(5) -0.016(3) -0.026(4) -0.013(3)
C34 0.047(4) 0.055(4) 0.059(4) -0.006(3) -0.006(3) -0.021(3)
C35 0.040(3) 0.042(3) 0.037(3) -0.008(2) -0.006(2) -0.009(2)
F1 0.0435(19) 0.101(3) 0.0419(19) -0.040(2) 0.0027(15) -0.0210(19)
F2 0.160(5) 0.052(2) 0.047(2) -0.0230(19) -0.006(3) 0.047(3)
F3 0.0326(16) 0.071(2) 0.0387(18) -0.0231(17) 0.0032(13) -0.0062(15)
F4 0.064(2) 0.046(2) 0.060(2) 0.0141(18) -0.0140(19) -0.0127(18)
F5 0.052(2) 0.075(3) 0.054(2) 0.0010(19) -0.0274(18) 0.0140(19)
F6 0.147(4) 0.064(3) 0.0260(18) -0.0038(18) 0.001(2) 0.038(3)
F7 0.148(5) 0.073(3) 0.091(4) -0.039(3) 0.068(3) -0.025(3)
F8 0.067(3) 0.151(5) 0.063(3) 0.032(3) 0.017(2) 0.003(3)
F9 0.079(3) 0.139(5) 0.081(3) -0.043(3) 0.028(3) -0.066(3)
F10 0.114(4) 0.156(5) 0.109(4) -0.082(4) -0.084(3) 0.086(4)
F11 0.080(3) 0.092(3) 0.058(2) -0.041(2) -0.011(2) -0.026(2)
F12 0.098(3) 0.131(4) 0.046(2) 0.009(3) -0.035(2) -0.060(3)
F13 0.075(5) 0.030(3) 0.088(5) -0.020(3) -0.015(4) 0.006(3)
F14 0.086(5) 0.059(3) 0.077(4) -0.042(3) -0.021(3) -0.016(3)
F15 0.080(5) 0.086(5) 0.107(5) -0.079(4) 0.044(4) -0.031(4)
F16 0.074(3) 0.097(3) 0.092(3) -0.067(3) 0.051(2) -0.047(3)
F17 0.043(2) 0.079(3) 0.093(3) -0.012(2) -0.032(2) -0.0145(19)
F18 0.050(2) 0.0356(18) 0.074(3) -0.0068(17) 0.0006(18) -0.0097(15)
F19 0.093(7) 0.045(4) 0.041(4) -0.002(3) 0.002(4) -0.004(4)
F20 0.111(7) 0.030(3) 0.085(5) -0.026(3) 0.012(5) -0.001(4)
F21 0.078(5) 0.041(4) 0.125(7) 0.016(5) -0.050(5) -0.020(4)
F22 0.061(2) 0.062(2) 0.065(2) 0.0005(19) -0.042(2) -0.0026(18)
F23 0.0395(19) 0.084(3) 0.053(2) -0.012(2) -0.0097(16) -0.0151(18)
F24 0.049(2) 0.076(3) 0.098(3) -0.059(3) -0.022(2) 0.0023(19)
F113 0.113(8) 0.059(6) 0.072(6) -0.040(5) -0.028(6) 0.004(6)
F114 0.058(6) 0.041(5) 0.067(7) -0.036(5) 0.005(5) 0.007(4)
F115 0.044(7) 0.033(6) 0.086(8) -0.027(5) 0.015(6) -0.006(5)
F119 0.134(8) 0.037(4) 0.087(6) -0.024(4) -0.009(6) -0.022(5)
F120 0.062(5) 0.038(5) 0.108(8) 0.007(5) -0.011(5) -0.013(4)
F121 0.054(5) 0.036(4) 0.069(6) 0.012(4) -0.019(5) 0.011(4)
C201 0.019(2) 0.028(2) 0.028(2) -0.0076(19) -0.0041(17) -0.0004(17)
C202 0.027(2) 0.029(2) 0.027(2) -0.0072(19) -0.0067(18) 0.0009(18)
C203 0.026(2) 0.030(2) 0.031(3) -0.011(2) -0.0040(19) 0.0021(19)
C204 0.026(2) 0.025(2) 0.036(3) -0.008(2) -0.0022(19) 0.0019(18)
C205 0.023(2) 0.032(3) 0.029(3) -0.004(2) -0.0035(18) 0.0027(19)
C206 0.022(2) 0.032(2) 0.024(2) -0.0078(19) -0.0039(17) 0.0007(18)
C207 0.045(3) 0.036(3) 0.032(3) -0.013(2) -0.002(2) 0.005(2)
C208 0.042(3) 0.038(3) 0.037(3) -0.004(2) -0.006(2) 0.009(2)
C209 0.029(2) 0.022(2) 0.032(3) -0.0103(19) -0.0067(19) 0.0022(18)
C210 0.031(2) 0.029(2) 0.034(3) -0.011(2) -0.005(2) 0.0003(19)
C211 0.031(3) 0.032(3) 0.044(3) -0.014(2) 0.000(2) -0.001(2)
C212 0.028(3) 0.037(3) 0.054(3) -0.018(3) -0.009(2) -0.001(2)
C213 0.036(3) 0.031(3) 0.040(3) -0.014(2) -0.013(2) 0.004(2)
C214 0.032(2) 0.027(2) 0.029(2) -0.009(2) -0.0073(19) 0.0007(19)
C215 0.034(3) 0.050(4) 0.053(4) -0.016(3) 0.008(3) -0.009(3)
C216 0.041(3) 0.060(4) 0.052(4) -0.022(3) -0.020(3) 0.002(3)
C217 0.028(2) 0.026(2) 0.025(2) -0.0080(18) -0.0077(18) 0.0043(18)
C218 0.033(3) 0.028(2) 0.032(3) -0.008(2) -0.002(2) -0.004(2)
C219 0.044(3) 0.029(3) 0.036(3) -0.015(2) -0.003(2) 0.002(2)
C220 0.035(3) 0.033(3) 0.032(3) -0.015(2) -0.002(2) 0.006(2)
C221 0.028(2) 0.029(2) 0.032(3) -0.009(2) -0.0088(19) 0.0029(19)
C222 0.026(2) 0.027(2) 0.028(2) -0.0105(19) -0.0075(18) 0.0031(18)
C223 0.061(3) 0.044(3) 0.065(3) -0.032(3) 0.006(3) -0.007(3)
C224 0.030(3) 0.042(3) 0.046(3) -0.019(3) -0.001(2) -0.001(2)
C225 0.029(2) 0.026(2) 0.024(2) -0.0110(19) -0.0026(18) 0.0043(18)
C226 0.035(3) 0.029(2) 0.033(3) -0.011(2) -0.010(2) 0.003(2)
C227 0.040(3) 0.027(3) 0.039(3) -0.007(2) -0.009(2) 0.005(2)
C228 0.036(3) 0.032(3) 0.035(3) -0.009(2) -0.014(2) 0.013(2)
C229 0.029(2) 0.035(3) 0.029(3) -0.013(2) -0.0067(19) 0.008(2)
C230 0.028(2) 0.025(2) 0.031(3) -0.0093(19) -0.0039(19) 0.0029(18)
C231 0.065(3) 0.034(3) 0.062(3) -0.008(2) -0.023(3) -0.001(3)
C232 0.032(3) 0.042(3) 0.036(3) -0.010(2) -0.011(2) 0.004(2)
C323 0.061(3) 0.044(3) 0.065(3) -0.032(3) 0.006(3) -0.007(3)
C331 0.065(3) 0.034(3) 0.062(3) -0.008(2) -0.023(3) -0.001(3)
B200 0.030(3) 0.025(3) 0.024(3) -0.007(2) -0.005(2) 0.000(2)

loop_
_atom_type_symbol
_atom_type_description
_atom_type_scat_dispersion_real
_atom_type_scat_dispersion_imag
_atom_type_scat_source
C C 0.0033 0.0016 'International Tables Vol C Tables 4.2.6.8 and 6.1.1.4'
H H 0.0000 0.0000 'International Tables Vol C Tables 4.2.6.8 and 6.1.1.4'
B B 0.0013 0.0007 'International Tables Vol C Tables 4.2.6.8 and 6.1.1.4'
F F 0.0171 0.0103 'International Tables Vol C Tables 4.2.6.8 and 6.1.1.4'
Ir Ir -1.4442 7.9887 'International Tables Vol C Tables 4.2.6.8 and 6.1.1.4'
N N 0.0061 0.0033 'International Tables Vol C Tables 4.2.6.8 and 6.1.1.4'

loop_
_geom_angle_atom_site_label_1
_geom_angle_atom_site_label_2
_geom_angle_atom_site_label_3
_geom_angle
N3 Ir1 C1 124.4(2)
N3 Ir1 C2 89.9(2)
N3 Ir1 C5 81.84(19)
N3 Ir1 C6 113.4(2)
N3 Ir1 C13 155.4(2)
C1 Ir1 C2 34.6(2)
C1 Ir1 C5 84.6(2)
C1 Ir1 C6 77.6(2)
C2 Ir1 C5 77.74(19)
C2 Ir1 C6 90.66(19)
C5 Ir1 C6 34.1(2)
C9 Ir1 N3 86.2(2)
C9 Ir1 C1 149.1(2)
C9 Ir1 C2 174.1(2)
C9 Ir1 C5 97.3(2)
C9 Ir1 C6 86.9(2)
C9 Ir1 C13 75.5(2)
C9 Ir1 C22 89.6(2)
C13 Ir1 C1 76.1(2)
C13 Ir1 C2 109.5(2)
C13 Ir1 C5 116.3(2)
C13 Ir1 C6 82.4(2)
C22 Ir1 N3 81.84(18)
C22 Ir1 C1 98.06(19)
C22 Ir1 C2 94.20(18)
C22 Ir1 C5 161.8(2)
C22 Ir1 C6 164.0(2)
C22 Ir1 C13 81.7(2)
C9 N1 C10 107.6(5)
C9 N1 C16 124.9(4)
C10 N1 C16 127.5(5)
C9 N2 C11 109.5(5)
C9 N2 C12 118.3(4)
C11 N2 C12 132.2(5)
C17 N3 Ir1 122.5(4)
C21 N3 Ir1 117.9(4)
C21 N3 C17 118.4(5)
Ir1 C1 H1 113.4
C2 C1 Ir1 72.7(3)
C2 C1 H1 113.4
C2 C1 C8 123.7(6)
C8 C1 Ir1 113.8(4)
C8 C1 H1 113.4
Ir1 C2 H2 114.1
C1 C2 Ir1 72.7(3)
C1 C2 H2 114.1
C1 C2 C3 124.1(5)
C3 C2 Ir1 110.5(4)
C3 C2 H2 114.1
C2 C3 H3A 108.5
C2 C3 H3B 108.5
H3A C3 H3B 107.5
C4 C3 C2 115.1(5)
C4 C3 H3A 108.5
C4 C3 H3B 108.5
C3 C4 H4A 108.6
C3 C4 H4B 108.6
C3 C4 C5 114.6(5)
H4A C4 H4B 107.6
C5 C4 H4A 108.6
C5 C4 H4B 108.6
Ir1 C5 H5 113.8
C4 C5 Ir1 113.1(4)
C4 C5 H5 113.8
C6 C5 Ir1 73.3(3)
C6 C5 C4 122.5(5)
C6 C5 H5 113.8
Ir1 C6 H6 113.9
C5 C6 Ir1 72.6(3)
C5 C6 H6 113.9
C5 C6 C7 124.0(5)
C7 C6 Ir1 111.4(4)
C7 C6 H6 113.9
C6 C7 H7A 108.7
C6 C7 H7B 108.7
C6 C7 C8 114.3(5)
H7A C7 H7B 107.6
C8 C7 H7A 108.7
C8 C7 H7B 108.7
C1 C8 C7 115.7(5)
C1 C8 H8A 108.3
C1 C8 H8B 108.3
C7 C8 H8A 108.3
C7 C8 H8B 108.3
H8A C8 H8B 107.4
N1 C9 Ir1 129.1(4)
N2 C9 Ir1 123.6(4)
N2 C9 N1 107.2(4)
N1 C10 H10 126.0
C11 C10 N1 107.9(5)
C11 C10 H10 126.0
N2 C11 H11 126.2
C10 C11 N2 107.6(5)
C10 C11 H11 126.2
N2 C12 C13 107.5(5)
N2 C12 C14 111.9(5)
N2 C12 C15 105.2(5)
C13 C12 C15 112.0(5)
C14 C12 C13 111.8(5)
C14 C12 C15 108.2(6)
Ir1 C13 H13A 108.5
Ir1 C13 H13B 108.5
C12 C13 Ir1 115.0(4)
C12 C13 H13A 108.5
C12 C13 H13B 108.5
H13A C13 H13B 107.5
C12 C14 H14A 109.5
C12 C14 H14B 109.5
C12 C14 H14C 109.5
H14A C14 H14B 109.5
H14A C14 H14C 109.5
H14B C14 H14C 109.5
C12 C15 H15A 109.5
C12 C15 H15B 109.5
C12 C15 H15C 109.5
H15A C15 H15B 109.5
H15A C15 H15C 109.5
H15B C15 H15C 109.5
N1 C16 H16A 108.6
N1 C16 H16B 108.6
N1 C16 C17 114.7(5)
H16A C16 H16B 107.6
C17 C16 H16A 108.6
C17 C16 H16B 108.6
N3 C17 C16 123.0(5)
N3 C17 C18 119.6(5)
C18 C17 C16 117.3(5)
C17 C18 H18 119.1
C19 C18 C17 121.8(7)
C19 C18 H18 119.1
C18 C19 H19 121.1
C20 C19 C18 117.9(7)
C20 C19 H19 121.1
C19 C20 H20 120.3
C19 C20 C21 119.4(7)
C21 C20 H20 120.3
N3 C21 C20 122.9(6)
N3 C21 H21 118.6
C20 C21 H21 118.6
C23 C22 Ir1 121.4(3)
C23 C22 C24 118.0(4)
C24 C22 Ir1 120.5(3)
C22 C23 H23 115.8
C22 C23 C30 128.4(4)
C30 C23 H23 115.8
C25 C24 C22 119.5(5)
C25 C24 C29 117.1(5)
C29 C24 C22 123.4(5)
C24 C25 H25 119.0
C24 C25 C26 121.9(6)
C26 C25 H25 119.0
C25 C26 H26 120.0
C27 C26 C25 120.0(6)
C27 C26 H26 120.0
C26 C27 H27 120.4
C26 C27 C28 119.1(5)
C28 C27 H27 120.4
C27 C28 H28 119.4
C27 C28 C29 121.2(6)
C29 C28 H28 119.4
C24 C29 C28 120.6(6)
C24 C29 H29 119.7
C28 C29 H29 119.7
C31 C30 C23 123.3(5)
C31 C30 C35 116.6(5)
C35 C30 C23 119.8(5)
C30 C31 H31 119.3
C32 C31 C30 121.3(6)
C32 C31 H31 119.3
C31 C32 H32 119.7
C33 C32 C31 120.6(6)
C33 C32 H32 119.7
C32 C33 H33 120.1
C32 C33 C34 119.9(6)
C34 C33 H33 120.1
C33 C34 H34 120.4
C33 C34 C35 119.3(6)
C35 C34 H34 120.4
C30 C35 H35 118.9
C34 C35 C30 122.2(6)
C34 C35 H35 118.9
C202 C201 C206 115.8(4)
C202 C201 B200 123.0(4)
C206 C201 B200 120.4(4)
C201 C202 H202 118.9
C203 C202 C201 122.2(4)
C203 C202 H202 118.9
C202 C203 C207 118.9(4)
C204 C203 C202 120.7(5)
C204 C203 C207 120.4(4)
C203 C204 H204 121.0
C203 C204 C205 118.1(4)
C205 C204 H204 121.0
C204 C205 C208 119.2(5)
C206 C205 C204 120.9(4)
C206 C205 C208 119.8(5)
C201 C206 H206 118.9
C205 C206 C201 122.3(4)
C205 C206 H206 118.9
F1 C207 F2 108.4(5)
F1 C207 F3 104.9(4)
F1 C207 C203 113.1(4)
F2 C207 F3 105.3(5)
F2 C207 C203 112.9(5)
F3 C207 C203 111.7(4)
F4 C208 F5 105.0(5)
F4 C208 C205 112.6(5)
F5 C208 C205 112.0(5)
F6 C208 F4 107.9(5)
F6 C208 F5 104.9(5)
F6 C208 C205 113.9(5)
C210 C209 B200 122.0(4)
C214 C209 C210 115.3(4)
C214 C209 B200 122.3(4)
C209 C210 H210 118.7
C211 C210 C209 122.6(5)
C211 C210 H210 118.7
C210 C211 C215 119.2(5)
C212 C211 C210 120.8(5)
C212 C211 C215 120.0(5)
C211 C212 H212 121.0
C211 C212 C213 118.1(5)
C213 C212 H212 121.0
C212 C213 C214 121.1(5)
C212 C213 C216 118.9(5)
C214 C213 C216 120.0(5)
C209 C214 H214 118.9
C213 C214 C209 122.2(5)
C213 C214 H214 118.9
F7 C215 F8 105.9(7)
F7 C215 F9 106.5(6)
F7 C215 C211 112.9(5)
F8 C215 C211 112.4(5)
F9 C215 F8 104.6(6)
F9 C215 C211 113.9(6)
F10 C216 F11 103.2(5)
F10 C216 C213 112.4(5)
F11 C216 C213 112.9(5)
F12 C216 F10 109.1(6)
F12 C216 F11 104.5(6)
F12 C216 C213 114.0(5)
C218 C217 B200 121.4(4)
C222 C217 C218 116.0(4)
C222 C217 B200 122.1(4)
C217 C218 H218 119.0
C219 C218 C217 122.1(5)
C219 C218 H218 119.0
C218 C219 C223 116.8(5)
C218 C219 C323 123.6(5)
C220 C219 C218 121.1(5)
C220 C219 C223 122.0(5)
C220 C219 C323 114.9(5)
C219 C220 H220 121.0
C219 C220 C221 118.1(5)
C221 C220 H220 121.0
C220 C221 C222 120.5(5)
C220 C221 C224 119.9(5)
C222 C221 C224 119.5(4)
C217 C222 H222 118.9
C221 C222 C217 122.3(4)
C221 C222 H222 118.9
F13 C223 F14 106.1(6)
F13 C223 F15 107.3(6)
F13 C223 C219 111.6(5)
F14 C223 C219 114.2(5)
F15 C223 F14 105.1(6)
F15 C223 C219 112.1(5)
F16 C224 F17 107.0(5)
F16 C224 F18 106.6(5)
F16 C224 C221 114.1(5)
F17 C224 C221 111.6(5)
F18 C224 F17 103.6(5)
F18 C224 C221 113.1(4)
C226 C225 B200 122.2(4)
C230 C225 C226 115.8(4)
C230 C225 B200 121.5(4)
C225 C226 H226 118.9
C227 C226 C225 122.3(5)
C227 C226 H226 118.9
C226 C227 C228 120.8(5)
C226 C227 C231 119.9(5)
C226 C227 C331 117.5(5)
C228 C227 C231 118.9(5)
C228 C227 C331 121.6(5)
C227 C228 H228 121.1
C229 C228 C227 117.9(5)
C229 C228 H228 121.1
C228 C229 C230 121.3(5)
C228 C229 C232 120.1(4)
C230 C229 C232 118.7(5)
C225 C230 H230 119.0
C229 C230 C225 121.9(5)
C229 C230 H230 119.0
F19 C231 F20 105.5(6)
F19 C231 C227 112.4(6)
F20 C231 C227 113.0(6)
F21 C231 F19 106.7(6)
F21 C231 F20 106.1(6)
F21 C231 C227 112.6(6)
F22 C232 F23 106.4(4)
F22 C232 F24 107.1(5)
F22 C232 C229 113.7(5)
F23 C232 C229 112.2(4)
F24 C232 F23 104.6(5)
F24 C232 C229 112.2(4)
F113 C323 F114 105.1(7)
F113 C323 C219 111.8(7)
F114 C323 C219 114.5(7)
F115 C323 F113 106.2(7)
F115 C323 F114 106.2(7)
F115 C323 C219 112.4(7)
F119 C331 F120 105.8(7)
F119 C331 F121 106.8(7)
F119 C331 C227 111.8(6)
F120 C331 C227 113.6(6)
F121 C331 F120 105.8(6)
F121 C331 C227 112.5(6)
C201 B200 C217 112.3(4)
C209 B200 C201 102.3(4)
C209 B200 C217 112.8(4)
C225 B200 C201 113.7(4)
C225 B200 C209 112.8(4)
C225 B200 C217 103.3(4)

loop_
_geom_bond_atom_site_label_1
_geom_bond_atom_site_label_2
_geom_bond_distance
Ir1 N3 2.214(5)
Ir1 C1 2.265(5)
Ir1 C2 2.265(5)
Ir1 C5 2.302(5)
Ir1 C6 2.310(5)
Ir1 C9 1.987(5)
Ir1 C13 2.216(6)
Ir1 C22 2.108(5)
N1 C9 1.371(7)
N1 C10 1.403(7)
N1 C16 1.411(7)
N2 C9 1.354(7)
N2 C11 1.378(7)
N2 C12 1.468(7)
N3 C17 1.375(7)
N3 C21 1.321(8)
C1 H1 1.0000
C1 C2 1.345(8)
C1 C8 1.525(8)
C2 H2 1.0000
C2 C3 1.528(8)
C3 H3A 0.9900
C3 H3B 0.9900
C3 C4 1.513(9)
C4 H4A 0.9900
C4 H4B 0.9900
C4 C5 1.516(8)
C5 H5 1.0000
C5 C6 1.351(8)
C6 H6 1.0000
C6 C7 1.504(9)
C7 H7A 0.9900
C7 H7B 0.9900
C7 C8 1.535(9)
C8 H8A 0.9900
C8 H8B 0.9900
C10 H10 0.9500
C10 C11 1.343(9)
C11 H11 0.9500
C12 C13 1.517(8)
C12 C14 1.509(9)
C12 C15 1.531(9)
C13 H13A 0.9900
C13 H13B 0.9900
C14 H14A 0.9800
C14 H14B 0.9800
C14 H14C 0.9800
C15 H15A 0.9800
C15 H15B 0.9800
C15 H15C 0.9800
C16 H16A 0.9900
C16 H16B 0.9900
C16 C17 1.480(8)
C17 C18 1.384(8)
C18 H18 0.9500
C18 C19 1.379(10)
C19 H19 0.9500
C19 C20 1.352(11)
C20 H20 0.9500
C20 C21 1.408(10)
C21 H21 0.9500
C22 C23 1.336(7)
C22 C24 1.504(6)
C23 H23 0.9500
C23 C30 1.479(7)
C24 C25 1.382(8)
C24 C29 1.387(8)
C25 H25 0.9500
C25 C26 1.397(7)
C26 H26 0.9500
C26 C27 1.364(10)
C27 H27 0.9500
C27 C28 1.368(10)
C28 H28 0.9500
C28 C29 1.396(8)
C29 H29 0.9500
C30 C31 1.385(8)
C30 C35 1.389(7)
C31 H31 0.9500
C31 C32 1.384(9)
C32 H32 0.9500
C32 C33 1.360(10)
C33 H33 0.9500
C33 C34 1.374(10)
C34 H34 0.9500
C34 C35 1.383(8)
C35 H35 0.9500
F1 C207 1.317(7)
F2 C207 1.324(6)
F3 C207 1.351(6)
F4 C208 1.333(7)
F5 C208 1.338(6)
F6 C208 1.320(7)
F7 C215 1.302(8)
F8 C215 1.316(8)
F9 C215 1.306(7)
F10 C216 1.319(7)
F11 C216 1.334(8)
F12 C216 1.316(8)
F13 C223 1.330(7)
F14 C223 1.333(7)
F15 C223 1.330(6)
F16 C224 1.321(6)
F17 C224 1.340(7)
F18 C224 1.333(6)
F19 C231 1.324(7)
F20 C231 1.326(7)
F21 C231 1.320(7)
F22 C232 1.320(6)
F23 C232 1.339(6)
F24 C232 1.338(6)
F113 C323 1.333(7)
F114 C323 1.333(7)
F115 C323 1.330(7)
F119 C331 1.322(7)
F120 C331 1.323(7)
F121 C331 1.323(7)
C201 C202 1.397(7)
C201 C206 1.401(6)
C201 B200 1.639(7)
C202 H202 0.9500
C202 C203 1.396(7)
C203 C204 1.382(7)
C203 C207 1.497(7)
C204 H204 0.9500
C204 C205 1.390(7)
C205 C206 1.383(7)
C205 C208 1.498(7)
C206 H206 0.9500
C209 C210 1.404(7)
C209 C214 1.397(7)
C209 B200 1.636(7)
C210 H210 0.9500
C210 C211 1.389(7)
C211 C212 1.376(8)
C211 C215 1.501(8)
C212 H212 0.9500
C212 C213 1.386(8)
C213 C214 1.389(7)
C213 C216 1.494(8)
C214 H214 0.9500
C217 C218 1.396(7)
C217 C222 1.396(7)
C217 B200 1.645(7)
C218 H218 0.9500
C218 C219 1.389(7)
C219 C220 1.381(7)
C219 C223 1.508(8)
C219 C323 1.509(10)
C220 H220 0.9500
C220 C221 1.390(7)
C221 C222 1.394(7)
C221 C224 1.487(7)
C222 H222 0.9500
C225 C226 1.399(7)
C225 C230 1.397(7)
C225 B200 1.634(7)
C226 H226 0.9500
C226 C227 1.388(7)
C227 C228 1.388(7)
C227 C231 1.503(9)
C227 C331 1.504(9)
C228 H228 0.9500
C228 C229 1.377(7)
C229 C230 1.393(7)
C229 C232 1.499(7)
C230 H230 0.9500

loop_
_geom_torsion_atom_site_label_1
_geom_torsion_atom_site_label_2
_geom_torsion_atom_site_label_3
_geom_torsion_atom_site_label_4
_geom_torsion
Ir1 N3 C17 C16 15.5(7)
Ir1 N3 C17 C18 -169.7(5)
Ir1 N3 C21 C20 168.6(6)
Ir1 C1 C2 C3 103.5(5)
Ir1 C1 C8 C7 3.0(8)
Ir1 C2 C3 C4 33.9(8)
Ir1 C5 C6 C7 104.5(5)
Ir1 C6 C7 C8 30.0(7)
Ir1 C22 C23 C30 -175.4(4)
Ir1 C22 C24 C25 -103.0(5)
Ir1 C22 C24 C29 76.9(6)
N1 C10 C11 N2 0.6(7)
N1 C16 C17 N3 -48.6(7)
N1 C16 C17 C18 136.5(6)
N2 C12 C13 Ir1 -2.9(6)
N3 C17 C18 C19 1.7(10)
C1 C2 C3 C4 -48.6(9)
C2 C1 C8 C7 87.6(8)
C2 C3 C4 C5 -27.2(10)
C3 C4 C5 Ir1 6.8(8)
C3 C4 C5 C6 91.1(8)
C4 C5 C6 Ir1 -107.2(5)
C4 C5 C6 C7 -2.7(8)
C5 C6 C7 C8 -52.9(8)
C6 C7 C8 C1 -22.4(9)
C8 C1 C2 Ir1 -107.5(5)
C8 C1 C2 C3 -4.1(8)
C9 N1 C10 C11 2.2(6)
C9 N1 C16 C17 43.6(8)
C9 N2 C11 C10 -3.2(7)
C9 N2 C12 C13 2.4(7)
C9 N2 C12 C14 -120.8(6)
C9 N2 C12 C15 121.9(6)
C10 N1 C9 Ir1 179.5(4)
C10 N1 C9 N2 -4.2(6)
C10 N1 C16 C17 -140.3(5)
C11 N2 C9 Ir1 -178.8(4)
C11 N2 C9 N1 4.6(6)
C11 N2 C12 C13 180.0(6)
C11 N2 C12 C14 56.8(8)
C11 N2 C12 C15 -60.5(8)
C12 N2 C9 Ir1 -0.7(7)
C12 N2 C9 N1 -177.3(4)
C12 N2 C11 C10 179.0(6)
C14 C12 C13 Ir1 120.3(5)
C15 C12 C13 Ir1 -118.0(5)
C16 N1 C9 Ir1 -3.7(8)
C16 N1 C9 N2 172.6(5)
C16 N1 C10 C11 -174.4(5)
C16 C17 C18 C19 176.8(7)
C17 N3 C21 C20 0.2(10)
C17 C18 C19 C20 0.2(13)
C18 C19 C20 C21 -1.9(13)
C19 C20 C21 N3 1.8(12)
C21 N3 C17 C16 -176.6(5)
C21 N3 C17 C18 -1.9(8)
C22 C23 C30 C31 58.7(8)
C22 C23 C30 C35 -127.4(6)
C22 C24 C25 C26 177.3(5)
C22 C24 C29 C28 -178.4(6)
C23 C22 C24 C25 73.3(7)
C23 C22 C24 C29 -106.8(6)
C23 C30 C31 C32 171.3(6)
C23 C30 C35 C34 -172.8(5)
C24 C22 C23 C30 8.3(8)
C24 C25 C26 C27 1.8(9)
C25 C24 C29 C28 1.6(9)
C25 C26 C27 C28 0.2(10)
C26 C27 C28 C29 -1.2(11)
C27 C28 C29 C24 0.3(11)
C29 C24 C25 C26 -2.6(8)
C30 C31 C32 C33 2.0(11)
C31 C30 C35 C34 1.5(8)
C31 C32 C33 C34 0.3(11)
C32 C33 C34 C35 -1.5(10)
C33 C34 C35 C30 0.6(10)
C35 C30 C31 C32 -2.8(9)
C201 C202 C203 C204 -1.0(7)
C201 C202 C203 C207 179.2(5)
C202 C201 C206 C205 0.1(7)
C202 C201 B200 C209 88.5(5)
C202 C201 B200 C217 -150.3(4)
C202 C201 B200 C225 -33.4(6)
C202 C203 C204 C205 0.7(7)
C202 C203 C207 F1 65.6(6)
C202 C203 C207 F2 -170.9(5)
C202 C203 C207 F3 -52.5(6)
C203 C204 C205 C206 0.0(7)
C203 C204 C205 C208 179.1(5)
C204 C203 C207 F1 -114.1(5)
C204 C203 C207 F2 9.4(8)
C204 C203 C207 F3 127.8(5)
C204 C205 C206 C201 -0.4(7)
C204 C205 C208 F4 52.3(6)
C204 C205 C208 F5 -65.7(7)
C204 C205 C208 F6 175.5(5)
C206 C201 C202 C203 0.6(7)
C206 C201 B200 C209 -81.3(5)
C206 C201 B200 C217 39.9(6)
C206 C201 B200 C225 156.7(4)
C206 C205 C208 F4 -128.6(5)
C206 C205 C208 F5 113.4(5)
C206 C205 C208 F6 -5.4(8)
C207 C203 C204 C205 -179.6(5)
C208 C205 C206 C201 -179.4(5)
C209 C210 C211 C212 -0.8(8)
C209 C210 C211 C215 179.8(5)
C210 C209 C214 C213 -0.5(7)
C210 C209 B200 C201 -85.3(5)
C210 C209 B200 C217 153.9(4)
C210 C209 B200 C225 37.3(6)
C210 C211 C212 C213 -1.4(8)
C210 C211 C215 F7 79.8(7)
C210 C211 C215 F8 -39.8(8)
C210 C211 C215 F9 -158.5(6)
C211 C212 C213 C214 2.6(8)
C211 C212 C213 C216 -178.0(5)
C212 C211 C215 F7 -99.5(7)
C212 C211 C215 F8 140.8(6)
C212 C211 C215 F9 22.1(8)
C212 C213 C214 C209 -1.6(8)
C212 C213 C216 F10 50.8(8)
C212 C213 C216 F11 -65.3(7)
C212 C213 C216 F12 175.6(6)
C214 C209 C210 C211 1.7(7)
C214 C209 B200 C201 87.7(5)
C214 C209 B200 C217 -33.2(6)
C214 C209 B200 C225 -149.7(4)
C214 C213 C216 F10 -129.7(6)
C214 C213 C216 F11 114.1(6)
C214 C213 C216 F12 -5.0(8)
C215 C211 C212 C213 178.0(5)
C216 C213 C214 C209 179.0(5)
C217 C218 C219 C220 -0.2(8)
C217 C218 C219 C223 -176.3(5)
C217 C218 C219 C323 172.2(6)
C218 C217 C222 C221 0.9(7)
C218 C217 B200 C201 -153.9(4)
C218 C217 B200 C209 -38.9(6)
C218 C217 B200 C225 83.2(5)
C218 C219 C220 C221 0.7(8)
C218 C219 C223 F13 -55.8(8)
C218 C219 C223 F14 64.5(7)
C218 C219 C223 F15 -176.1(6)
C218 C219 C323 F113 110.6(9)
C218 C219 C323 F114 -130.0(8)
C218 C219 C323 F115 -8.7(10)
C219 C220 C221 C222 -0.4(7)
C219 C220 C221 C224 176.9(5)
C220 C219 C223 F13 128.2(6)
C220 C219 C223 F14 -111.5(6)
C220 C219 C223 F15 7.8(8)
C220 C219 C323 F113 -76.6(9)
C220 C219 C323 F114 42.9(10)
C220 C219 C323 F115 164.1(8)
C220 C221 C222 C217 -0.5(7)
C220 C221 C224 F16 14.7(8)
C220 C221 C224 F17 -106.8(6)
C220 C221 C224 F18 136.9(5)
C222 C217 C218 C219 -0.6(7)
C222 C217 B200 C201 34.3(6)
C222 C217 B200 C209 149.3(4)
C222 C217 B200 C225 -88.7(5)
C222 C221 C224 F16 -168.1(5)
C222 C221 C224 F17 70.4(6)
C222 C221 C224 F18 -45.9(7)
C223 C219 C220 C221 176.6(5)
C223 C219 C323 F113 52(3)
C223 C219 C323 F114 171(3)
C223 C219 C323 F115 -67(3)
C224 C221 C222 C217 -177.7(5)
C225 C226 C227 C228 -0.4(8)
C225 C226 C227 C231 -173.8(5)
C225 C226 C227 C331 176.3(5)
C226 C225 C230 C229 -0.6(7)
C226 C225 B200 C201 145.7(4)
C226 C225 B200 C209 29.8(6)
C226 C225 B200 C217 -92.3(5)
C226 C227 C228 C229 -0.7(8)
C226 C227 C231 F19 -148.2(7)
C226 C227 C231 F20 92.5(8)
C226 C227 C231 F21 -27.7(9)
C226 C227 C331 F119 58.0(9)
C226 C227 C331 F120 -61.7(9)
C226 C227 C331 F121 178.1(8)
C227 C228 C229 C230 1.2(7)
C227 C228 C229 C232 -177.3(5)
C228 C227 C231 F19 38.3(9)
C228 C227 C231 F20 -81.0(9)
C228 C227 C231 F21 158.8(8)
C228 C227 C331 F119 -125.4(9)
C228 C227 C331 F120 114.9(9)
C228 C227 C331 F121 -5.2(10)
C228 C229 C230 C225 -0.5(7)
C228 C229 C232 F22 3.7(7)
C228 C229 C232 F23 124.5(5)
C228 C229 C232 F24 -118.1(5)
C230 C225 C226 C227 1.0(7)
C230 C225 B200 C201 -43.0(6)
C230 C225 B200 C209 -158.9(4)
C230 C225 B200 C217 79.0(5)
C230 C229 C232 F22 -174.8(5)
C230 C229 C232 F23 -54.0(6)
C230 C229 C232 F24 63.4(6)
C231 C227 C228 C229 172.7(5)
C231 C227 C331 F119 -50(3)
C231 C227 C331 F120 -170(4)
C231 C227 C331 F121 70(3)
C232 C229 C230 C225 178.0(4)
C323 C219 C220 C221 -172.3(5)
C323 C219 C223 F13 71(3)
C323 C219 C223 F14 -168(3)
C323 C219 C223 F15 -49(2)
C331 C227 C228 C229 -177.2(5)
C331 C227 C231 F19 -71(3)
C331 C227 C231 F20 169(4)
C331 C227 C231 F21 49(3)
B200 C201 C202 C203 -169.6(4)
B200 C201 C206 C205 170.6(4)
B200 C209 C210 C211 175.2(5)
B200 C209 C214 C213 -174.0(4)
B200 C217 C218 C219 -172.9(4)
B200 C217 C222 C221 173.2(4)
B200 C225 C226 C227 172.8(5)
B200 C225 C230 C229 -172.4(4)
